data_8101739
loop_
_publ_author_name
'Jablonska-Pikus, T.'
'Kosior, J.'
'Kurys, K.'
'Koziol, A. E.'

_publ_section_title
;
Crystal structure of (R,R,R~S~;S,S,S~S~)-4-bromobenzyl-sulfinylacetic 
acid N,N-bis-1-(phenylethyl)amide, C~24~H~24~BrNO~2~S
;
_journal_issue 2
_journal_name_full 'Zeitschrift f\"ur Kristallographie - New Crystal Structures'
_journal_page_first 175
_journal_page_last 176
_journal_volume 220
_journal_year 2005
_chemical_formula_sum 'C24 H24 Br N O2 S'
_chemical_formula_weight 470.41
_chemical_melting_point 404.6(5)
_chemical_name_systematic
;
 (R,R,R~S~;S,S,S~S~) 4-bromobenzylsulfinylacetic acid
 N,N-bis-1-(phenylethyl)amide
;
_space_group_IT_number 61
_symmetry_cell_setting orthorhombic
_symmetry_space_group_name_Hall '-P 2ac 2ab'
_symmetry_space_group_name_H-M 'P b c a'
_atom_sites_solution_hydrogens geom
_atom_sites_solution_primary direct
_atom_sites_solution_secondary difmap
_audit_creation_method SHELXL-97
_cell_angle_alpha 90.00
_cell_angle_beta 90.00
_cell_angle_gamma 90.00
_cell_formula_units_Z 8
_cell_length_a 12.388(2)
_cell_length_b 19.225(3)
_cell_length_c 18.534(3)
_cell_measurement_reflns_used 50
_cell_measurement_temperature 293(2)
_cell_measurement_theta_max 30
_cell_measurement_theta_min 12
_cell_volume 4414.0(12)
_computing_cell_refinement 'Kuma KM-4 software (Kuma Diffraction, 1998)'
_computing_data_collection 'Kuma KM-4 software (Kuma Diffraction, 1998)'
_computing_data_reduction 'Kuma KM-4 software (Kuma Diffraction, 1998)'
_computing_molecular_graphics 'Stereochemical Workstation (Siemens, 1989)'
_computing_structure_refinement 'SHELXL-97 (Sheldrick, 1997)'
_computing_structure_solution 'SHELXS-86 (Sheldrick, 1990)'
_diffrn_ambient_temperature 293(2)
_diffrn_measured_fraction_theta_full 0.864
_diffrn_measured_fraction_theta_max 0.864
_diffrn_measurement_device_type 'Kuma KM4 four-circle diffractometer'
_diffrn_measurement_method 'omega/2theta scan'
_diffrn_radiation_monochromator graphite
_diffrn_radiation_source 'fine-focus sealed tube'
_diffrn_radiation_type CuK\a
_diffrn_radiation_wavelength 1.54178
_diffrn_reflns_av_R_equivalents 0.0741
_diffrn_reflns_av_sigmaI/netI 0.1271
_diffrn_reflns_limit_h_max 1
_diffrn_reflns_limit_h_min -14
_diffrn_reflns_limit_k_max 22
_diffrn_reflns_limit_k_min -1
_diffrn_reflns_limit_l_max 21
_diffrn_reflns_limit_l_min -1
_diffrn_reflns_number 4457
_diffrn_reflns_theta_full 65.59
_diffrn_reflns_theta_max 65.59
_diffrn_reflns_theta_min 4.60
_diffrn_standards_decay_% 0.6
_diffrn_standards_interval_count 100
_diffrn_standards_number 3
_exptl_absorpt_coefficient_mu 3.575
_exptl_absorpt_correction_T_max 0.97
_exptl_absorpt_correction_T_min 0.92
_exptl_absorpt_correction_type cylinder
_exptl_crystal_colour colorless
_exptl_crystal_density_diffrn 1.416
_exptl_crystal_density_meas 1.40
_exptl_crystal_density_method 'flotation in KI solution'
_exptl_crystal_description prism
_exptl_crystal_F_000 1936
_exptl_crystal_size_max 0.37
_exptl_crystal_size_mid 0.2
_exptl_crystal_size_min 0.2
_refine_diff_density_max 0.318
_refine_diff_density_min -0.412
_refine_diff_density_rms 0.068
_refine_ls_extinction_coef 0.00255(11)
_refine_ls_extinction_expression Fc^*^=kFc[1+0.001xFc^2^\l^3^/sin(2\q)]^-1/4^
_refine_ls_extinction_method SHELXL
_refine_ls_goodness_of_fit_ref 0.970
_refine_ls_hydrogen_treatment 'riding C-H'
_refine_ls_matrix_type full
_refine_ls_number_parameters 265
_refine_ls_number_reflns 3668
_refine_ls_number_restraints 0
_refine_ls_restrained_S_all 0.970
_refine_ls_R_factor_all 0.1669
_refine_ls_R_factor_gt 0.0538
_refine_ls_shift/su_max 0.000
_refine_ls_shift/su_mean 0.000
_refine_ls_structure_factor_coef Fsqd
_refine_ls_weighting_details 'w=1/[\s^2^(Fo^2^)+(0.053P)^2^] where P=(Fo^2^+2Fc^2^)/3'
_refine_ls_weighting_scheme calc
_refine_ls_wR_factor_gt 0.0887
_refine_ls_wR_factor_ref 0.1147
_reflns_number_gt 1642
_reflns_number_observed 3134
_reflns_number_total 3668
_reflns_observed_criterion >2sigma(I)
_reflns_threshold_expression >2sigma(I)
_cod_data_source_file 1267-1479.cff
_cod_data_source_block sulfo
_cod_depositor_comments
;
The following automatic conversions were performed:

'_chemical_melting_point' value '131-132 C' was changed to '404.6(5)'
- it was converted from degrees Celsius(C) to Kelvins(K), the average
value was taken and precision was estimated.

Automatic conversion script
Id: cif_fix_values 1646 2011-03-28 12:23:43Z adriana 

The following automatic conversions were performed:

'_refine_ls_weighting_scheme' value 'calc
w=1/[\s^2^(Fo^2^)+(0.053P)^2^] where P=(Fo^2^+2Fc^2^)/3' was changed
to 'calc'. New tag '_refine_ls_weighting_details' was created. The
value of the new tag was set to 'w=1/[\s^2^(Fo^2^)+(0.053P)^2^] where
P=(Fo^2^+2Fc^2^)/3'.

Automatic conversion script
Id: cif_fix_values 3143 2015-03-26 13:38:13Z robertas 
;
_cod_original_sg_symbol_H-M Pbca
_cod_database_code 8101739

loop_
_symmetry_equiv_pos_as_xyz
'x, y, z'
'-x+1/2, -y, z+1/2'
'-x, y+1/2, -z+1/2'
'x+1/2, -y+1/2, -z'
'-x, -y, -z'
'x-1/2, y, -z-1/2'
'x, -y-1/2, z-1/2'
'-x-1/2, y-1/2, z'

loop_
_atom_site_label
_atom_site_type_symbol
_atom_site_fract_x
_atom_site_fract_y
_atom_site_fract_z
_atom_site_U_iso_or_equiv
_atom_site_adp_type
_atom_site_occupancy
_atom_site_symmetry_multiplicity
_atom_site_Wyckoff_symbol
_atom_site_calc_flag
_atom_site_refinement_flags
_atom_site_disorder_assembly
_atom_site_disorder_group
Br Br 0.17966(5) 0.01007(3) 0.23496(4) 0.0858(3) Uani 1 8 c d . . .
S1 S 0.61422(10) 0.14615(6) 0.11149(7) 0.0530(3) Uani 1 8 c d . . .
O1 O 0.6524(3) 0.19646(16) 0.16693(17) 0.0705(10) Uani 1 8 c d . . .
C1 C 0.5464(3) 0.1997(2) 0.0446(2) 0.0459(11) Uani 1 8 c d . . .
H1A H 0.4870 0.2245 0.0671 0.055 Uiso 1 8 c calc R . .
H1B H 0.5966 0.2339 0.0256 0.055 Uiso 1 8 c calc R . .
C2 C 0.5039(4) 0.1557(2) -0.0163(2) 0.0428(11) Uani 1 8 c d . . .
O2 O 0.5511(2) 0.10074(15) -0.02972(17) 0.0578(9) Uani 1 8 c d . . .
N1 N 0.4171(3) 0.17721(17) -0.05405(19) 0.0429(9) Uani 1 8 c d . . .
C3 C 0.3846(4) 0.1359(2) -0.1178(2) 0.0498(11) Uani 1 8 c d . . .
H3 H 0.4354 0.0969 -0.1208 0.060 Uiso 1 8 c calc R . .
C37 C 0.3972(4) 0.1769(3) -0.1875(2) 0.0730(16) Uani 1 8 c d . . .
H37A H 0.4708 0.1918 -0.1925 0.088 Uiso 1 8 c calc R . .
H37B H 0.3508 0.2169 -0.1863 0.088 Uiso 1 8 c calc R . .
H37C H 0.3780 0.1480 -0.2278 0.088 Uiso 1 8 c calc R . .
C4 C 0.3590(3) 0.2439(2) -0.0419(2) 0.0469(11) Uani 1 8 c d . . .
H4 H 0.2991 0.2433 -0.0764 0.056 Uiso 1 8 c calc R . .
C47 C 0.4261(4) 0.3073(2) -0.0628(3) 0.0632(14) Uani 1 8 c d . . .
H47A H 0.4633 0.2981 -0.1073 0.076 Uiso 1 8 c calc R . .
H47B H 0.4778 0.3168 -0.0255 0.076 Uiso 1 8 c calc R . .
H47C H 0.3796 0.3468 -0.0689 0.076 Uiso 1 8 c calc R . .
C11 C 0.4958(4) 0.1061(2) 0.1480(2) 0.0454(11) Uani 1 8 c d . . .
C12 C 0.4470(4) 0.1342(2) 0.2079(3) 0.0575(13) Uani 1 8 c d . . .
H12 H 0.4766 0.1735 0.2296 0.069 Uiso 1 8 c calc R . .
C13 C 0.3536(4) 0.1046(3) 0.2366(3) 0.0631(14) Uani 1 8 c d . . .
H13 H 0.3203 0.1230 0.2774 0.076 Uiso 1 8 c calc R . .
C14 C 0.3131(4) 0.0470(2) 0.2019(3) 0.0519(12) Uani 1 8 c d . . .
C15 C 0.3617(4) 0.0172(2) 0.1439(3) 0.0572(13) Uani 1 8 c d . . .
H15 H 0.3327 -0.0225 0.1230 0.069 Uiso 1 8 c calc R . .
C16 C 0.4546(4) 0.0466(2) 0.1164(2) 0.0503(11) Uani 1 8 c d . . .
H16 H 0.4891 0.0266 0.0770 0.060 Uiso 1 8 c calc R . .
C31 C 0.2730(4) 0.1041(2) -0.1071(2) 0.0504(12) Uani 1 8 c d . . .
C32 C 0.2658(5) 0.0450(3) -0.0640(3) 0.0669(15) Uani 1 8 c d . . .
H32 H 0.3271 0.0268 -0.0420 0.080 Uiso 1 8 c calc R . .
C33 C 0.1665(7) 0.0136(3) -0.0543(4) 0.0913(19) Uani 1 8 c d . . .
H33 H 0.1617 -0.0261 -0.0258 0.110 Uiso 1 8 c calc R . .
C34 C 0.0761(6) 0.0393(4) -0.0853(4) 0.102(2) Uani 1 8 c d . . .
H34 H 0.0099 0.0175 -0.0782 0.122 Uiso 1 8 c calc R . .
C35 C 0.0828(4) 0.0971(4) -0.1270(4) 0.089(2) Uani 1 8 c d . . .
H35 H 0.0209 0.1150 -0.1485 0.107 Uiso 1 8 c calc R . .
C36 C 0.1815(4) 0.1300(3) -0.1380(3) 0.0667(14) Uani 1 8 c d . . .
H36 H 0.1850 0.1698 -0.1664 0.080 Uiso 1 8 c calc R . .
C41 C 0.3055(3) 0.2485(2) 0.0315(2) 0.0415(10) Uani 1 8 c d . . .
C42 C 0.2526(4) 0.1912(2) 0.0617(3) 0.0520(12) Uani 1 8 c d . . .
H42 H 0.2534 0.1490 0.0372 0.062 Uiso 1 8 c calc R . .
C43 C 0.2000(4) 0.1955(3) 0.1260(3) 0.0612(13) Uani 1 8 c d . . .
H43 H 0.1647 0.1565 0.1441 0.073 Uiso 1 8 c calc R . .
C44 C 0.1981(4) 0.2561(3) 0.1646(3) 0.0719(15) Uani 1 8 c d . . .
H44 H 0.1635 0.2585 0.2090 0.086 Uiso 1 8 c calc R . .
C45 C 0.2481(5) 0.3130(3) 0.1362(3) 0.0721(16) Uani 1 8 c d . . .
H45 H 0.2463 0.3547 0.1615 0.087 Uiso 1 8 c calc R . .
C46 C 0.3016(4) 0.3103(2) 0.0704(3) 0.0607(14) Uani 1 8 c d . . .
H46 H 0.3351 0.3499 0.0523 0.073 Uiso 1 8 c calc R . .

loop_
_atom_site_aniso_label
_atom_site_aniso_U_11
_atom_site_aniso_U_22
_atom_site_aniso_U_33
_atom_site_aniso_U_23
_atom_site_aniso_U_13
_atom_site_aniso_U_12
Br 0.0838(4) 0.0709(4) 0.1029(5) 0.0117(3) 0.0397(4) -0.0058(3)
S1 0.0432(6) 0.0534(7) 0.0626(8) 0.0042(7) -0.0092(6) 0.0002(6)
O1 0.071(2) 0.068(2) 0.072(2) -0.0011(19) -0.0276(19) -0.0177(19)
C1 0.046(3) 0.044(2) 0.048(3) 0.002(2) -0.004(2) 0.002(2)
C2 0.046(2) 0.045(3) 0.038(3) 0.004(2) 0.002(2) -0.004(2)
O2 0.059(2) 0.0491(18) 0.065(2) -0.0054(17) 0.0018(17) 0.0149(16)
N1 0.044(2) 0.044(2) 0.041(2) -0.0059(17) -0.0029(18) 0.0034(17)
C3 0.057(3) 0.052(3) 0.041(3) -0.013(2) 0.001(2) -0.001(2)
C37 0.083(4) 0.094(4) 0.042(3) -0.011(3) 0.009(3) -0.026(3)
C4 0.045(2) 0.045(3) 0.051(3) 0.003(2) -0.004(2) 0.004(2)
C47 0.070(3) 0.048(3) 0.071(4) 0.009(3) 0.002(3) -0.001(3)
C11 0.049(3) 0.041(3) 0.046(3) 0.002(2) -0.007(2) 0.008(2)
C12 0.067(3) 0.051(3) 0.055(3) -0.013(3) -0.005(3) 0.001(3)
C13 0.073(4) 0.069(3) 0.048(3) -0.008(3) 0.008(3) 0.007(3)
C14 0.057(3) 0.047(3) 0.051(3) 0.011(2) 0.011(3) 0.006(2)
C15 0.072(3) 0.040(3) 0.060(3) -0.003(3) 0.014(3) -0.008(2)
C16 0.063(3) 0.040(2) 0.047(3) -0.003(2) 0.007(3) 0.010(2)
C31 0.060(3) 0.046(3) 0.046(3) -0.016(2) -0.002(2) 0.000(2)
C32 0.078(4) 0.050(3) 0.073(4) -0.004(3) -0.001(3) -0.002(3)
C33 0.110(5) 0.063(4) 0.100(5) 0.001(4) 0.016(4) -0.024(4)
C34 0.090(5) 0.100(6) 0.116(6) -0.015(5) 0.016(5) -0.038(4)
C35 0.055(4) 0.110(5) 0.103(5) -0.003(4) -0.013(3) -0.005(4)
C36 0.063(3) 0.068(3) 0.068(3) 0.001(3) -0.010(3) -0.001(3)
C41 0.037(2) 0.045(2) 0.042(3) 0.000(2) -0.009(2) 0.009(2)
C42 0.049(3) 0.049(3) 0.058(3) -0.004(2) -0.004(3) 0.007(2)
C43 0.050(3) 0.068(3) 0.065(4) 0.009(3) 0.005(3) 0.009(3)
C44 0.070(4) 0.093(4) 0.053(3) -0.001(3) 0.003(3) 0.023(4)
C45 0.092(4) 0.072(4) 0.052(3) -0.021(3) -0.010(3) 0.025(3)
C46 0.077(4) 0.049(3) 0.056(3) -0.007(2) -0.012(3) 0.005(3)

loop_
_atom_type_symbol
_atom_type_description
_atom_type_scat_dispersion_real
_atom_type_scat_dispersion_imag
_atom_type_scat_source
C C 0.0181 0.0091 'International Tables Vol C Tables 4.2.6.8 and 6.1.1.4'
H H 0.0000 0.0000 'International Tables Vol C Tables 4.2.6.8 and 6.1.1.4'
Br Br -0.6763 1.2805 'International Tables Vol C Tables 4.2.6.8 and 6.1.1.4'
N N 0.0311 0.0180 'International Tables Vol C Tables 4.2.6.8 and 6.1.1.4'
O O 0.0492 0.0322 'International Tables Vol C Tables 4.2.6.8 and 6.1.1.4'
S S 0.3331 0.5567 'International Tables Vol C Tables 4.2.6.8 and 6.1.1.4'

loop_
_geom_angle_atom_site_label_1
_geom_angle_atom_site_label_2
_geom_angle_atom_site_label_3
_geom_angle
_geom_angle_site_symmetry_1
_geom_angle_site_symmetry_3
_geom_angle_publ_flag
O1 S1 C11 106.2(2) . . ?
O1 S1 C1 104.46(19) . . ?
C11 S1 C1 97.06(19) . . ?
C2 C1 S1 110.7(3) . . ?
C2 C1 H1A 109.5 . . ?
S1 C1 H1A 109.5 . . ?
C2 C1 H1B 109.5 . . ?
S1 C1 H1B 109.5 . . ?
H1A C1 H1B 108.1 . . ?
O2 C2 N1 122.4(4) . . ?
O2 C2 C1 117.9(4) . . ?
N1 C2 C1 119.7(4) . . ?
C2 N1 C3 117.9(3) . . ?
C2 N1 C4 124.8(4) . . ?
C3 N1 C4 116.9(3) . . ?
N1 C3 C37 111.8(4) . . ?
N1 C3 C31 111.0(3) . . ?
C37 C3 C31 114.3(4) . . ?
N1 C3 H3 106.4 . . ?
C37 C3 H3 106.4 . . ?
C31 C3 H3 106.4 . . ?
C3 C37 H37A 109.5 . . ?
C3 C37 H37B 109.5 . . ?
H37A C37 H37B 109.5 . . ?
C3 C37 H37C 109.5 . . ?
H37A C37 H37C 109.5 . . ?
H37B C37 H37C 109.5 . . ?
N1 C4 C41 113.5(3) . . ?
N1 C4 C47 112.7(3) . . ?
C41 C4 C47 114.8(4) . . ?
N1 C4 H4 104.9 . . ?
C41 C4 H4 104.9 . . ?
C47 C4 H4 104.9 . . ?
C4 C47 H47A 109.5 . . ?
C4 C47 H47B 109.5 . . ?
H47A C47 H47B 109.5 . . ?
C4 C47 H47C 109.5 . . ?
H47A C47 H47C 109.5 . . ?
H47B C47 H47C 109.5 . . ?
C12 C11 C16 120.3(4) . . ?
C12 C11 S1 119.7(3) . . ?
C16 C11 S1 119.9(3) . . ?
C11 C12 C13 120.8(4) . . ?
C11 C12 H12 119.6 . . ?
C13 C12 H12 119.6 . . ?
C14 C13 C12 116.9(4) . . ?
C14 C13 H13 121.5 . . ?
C12 C13 H13 121.5 . . ?
C15 C14 C13 123.2(5) . . ?
C15 C14 Br 118.9(4) . . ?
C13 C14 Br 117.8(4) . . ?
C14 C15 C16 119.3(5) . . ?
C14 C15 H15 120.3 . . ?
C16 C15 H15 120.3 . . ?
C15 C16 C11 119.4(4) . . ?
C15 C16 H16 120.3 . . ?
C11 C16 H16 120.3 . . ?
C36 C31 C32 119.0(5) . . ?
C36 C31 C3 123.6(4) . . ?
C32 C31 C3 117.4(4) . . ?
C33 C32 C31 119.2(5) . . ?
C33 C32 H32 120.4 . . ?
C31 C32 H32 120.4 . . ?
C34 C33 C32 121.5(6) . . ?
C34 C33 H33 119.3 . . ?
C32 C33 H33 119.3 . . ?
C33 C34 C35 119.4(6) . . ?
C33 C34 H34 120.3 . . ?
C35 C34 H34 120.3 . . ?
C34 C35 C36 120.7(6) . . ?
C34 C35 H35 119.7 . . ?
C36 C35 H35 119.7 . . ?
C31 C36 C35 120.2(5) . . ?
C31 C36 H36 119.9 . . ?
C35 C36 H36 119.9 . . ?
C46 C41 C42 116.7(4) . . ?
C46 C41 C4 122.1(4) . . ?
C42 C41 C4 121.2(4) . . ?
C43 C42 C41 121.8(4) . . ?
C43 C42 H42 119.1 . . ?
C41 C42 H42 119.1 . . ?
C42 C43 C44 121.1(5) . . ?
C42 C43 H43 119.4 . . ?
C44 C43 H43 119.4 . . ?
C45 C44 C43 118.3(5) . . ?
C45 C44 H44 120.8 . . ?
C43 C44 H44 120.8 . . ?
C44 C45 C46 121.8(5) . . ?
C44 C45 H45 119.1 . . ?
C46 C45 H45 119.1 . . ?
C45 C46 C41 120.3(5) . . ?
C45 C46 H46 119.9 . . ?
C41 C46 H46 119.9 . . ?

loop_
_geom_bond_atom_site_label_1
_geom_bond_atom_site_label_2
_geom_bond_distance
_geom_bond_site_symmetry_2
_geom_bond_publ_flag
Br C14 1.900(5) . ?
S1 O1 1.488(3) . ?
S1 C11 1.790(5) . ?
S1 C1 1.818(4) . ?
C1 C2 1.504(6) . ?
C1 H1A 0.9700 . ?
C1 H1B 0.9700 . ?
C2 O2 1.234(5) . ?
C2 N1 1.348(5) . ?
N1 C3 1.480(5) . ?
N1 C4 1.488(5) . ?
C3 C37 1.522(6) . ?
C3 C31 1.524(6) . ?
C3 H3 0.9800 . ?
C37 H37A 0.9600 . ?
C37 H37B 0.9600 . ?
C37 H37C 0.9600 . ?
C4 C41 1.515(6) . ?
C4 C47 1.525(6) . ?
C4 H4 0.9800 . ?
C47 H47A 0.9600 . ?
C47 H47B 0.9600 . ?
C47 H47C 0.9600 . ?
C11 C12 1.376(6) . ?
C11 C16 1.382(6) . ?
C12 C13 1.395(6) . ?
C12 H12 0.9300 . ?
C13 C14 1.377(6) . ?
C13 H13 0.9300 . ?
C14 C15 1.358(6) . ?
C15 C16 1.379(6) . ?
C15 H15 0.9300 . ?
C16 H16 0.9300 . ?
C31 C36 1.365(6) . ?
C31 C32 1.392(6) . ?
C32 C33 1.382(8) . ?
C32 H32 0.9300 . ?
C33 C34 1.352(9) . ?
C33 H33 0.9300 . ?
C34 C35 1.357(9) . ?
C34 H34 0.9300 . ?
C35 C36 1.391(7) . ?
C35 H35 0.9300 . ?
C36 H36 0.9300 . ?
C41 C46 1.390(6) . ?
C41 C42 1.400(6) . ?
C42 C43 1.361(6) . ?
C42 H42 0.9300 . ?
C43 C44 1.368(7) . ?
C43 H43 0.9300 . ?
C44 C45 1.362(7) . ?
C44 H44 0.9300 . ?
C45 C46 1.389(7) . ?
C45 H45 0.9300 . ?
C46 H46 0.9300 . ?

loop_
_geom_torsion_atom_site_label_1
_geom_torsion_atom_site_label_2
_geom_torsion_atom_site_label_3
_geom_torsion_atom_site_label_4
_geom_torsion
_geom_torsion_site_symmetry_1
_geom_torsion_site_symmetry_2
_geom_torsion_site_symmetry_3
_geom_torsion_site_symmetry_4
_geom_torsion_publ_flag
O1 S1 C1 C2 179.3(3) . . . . ?
C11 S1 C1 C2 -71.9(3) . . . . ?
S1 C1 C2 O2 -27.6(5) . . . . ?
S1 C1 C2 N1 152.6(3) . . . . ?
O2 C2 N1 C3 -5.6(6) . . . . ?
C1 C2 N1 C3 174.2(4) . . . . ?
O2 C2 N1 C4 -178.0(4) . . . . ?
C1 C2 N1 C4 1.8(6) . . . . ?
C2 N1 C3 C37 -114.8(4) . . . . ?
C4 N1 C3 C37 58.2(5) . . . . ?
C2 N1 C3 C31 116.3(4) . . . . ?
C4 N1 C3 C31 -70.7(5) . . . . ?
C2 N1 C4 C41 -64.3(5) . . . . ?
C3 N1 C4 C41 123.3(4) . . . . ?
C2 N1 C4 C47 68.4(5) . . . . ?
C3 N1 C4 C47 -104.0(4) . . . . ?
O1 S1 C11 C12 13.1(4) . . . . ?
C1 S1 C11 C12 -94.2(4) . . . . ?
O1 S1 C11 C16 -166.2(3) . . . . ?
C1 S1 C11 C16 86.5(4) . . . . ?
C16 C11 C12 C13 -1.8(7) . . . . ?
S1 C11 C12 C13 178.9(4) . . . . ?
C11 C12 C13 C14 -0.6(7) . . . . ?
C12 C13 C14 C15 2.5(7) . . . . ?
C12 C13 C14 Br -175.0(4) . . . . ?
C13 C14 C15 C16 -2.0(7) . . . . ?
Br C14 C15 C16 175.5(3) . . . . ?
C14 C15 C16 C11 -0.5(7) . . . . ?
C12 C11 C16 C15 2.4(6) . . . . ?
S1 C11 C16 C15 -178.4(3) . . . . ?
N1 C3 C31 C36 102.3(5) . . . . ?
C37 C3 C31 C36 -25.2(6) . . . . ?
N1 C3 C31 C32 -78.4(5) . . . . ?
C37 C3 C31 C32 154.0(4) . . . . ?
C36 C31 C32 C33 0.8(7) . . . . ?
C3 C31 C32 C33 -178.5(5) . . . . ?
C31 C32 C33 C34 -0.5(9) . . . . ?
C32 C33 C34 C35 0.1(11) . . . . ?
C33 C34 C35 C36 0.0(11) . . . . ?
C32 C31 C36 C35 -0.8(7) . . . . ?
C3 C31 C36 C35 178.5(5) . . . . ?
C34 C35 C36 C31 0.4(9) . . . . ?
N1 C4 C41 C46 142.9(4) . . . . ?
C47 C4 C41 C46 11.3(6) . . . . ?
N1 C4 C41 C42 -40.4(5) . . . . ?
C47 C4 C41 C42 -172.0(4) . . . . ?
C46 C41 C42 C43 0.0(6) . . . . ?
C4 C41 C42 C43 -176.9(4) . . . . ?
C41 C42 C43 C44 -1.0(7) . . . . ?
C42 C43 C44 C45 1.5(8) . . . . ?
C43 C44 C45 C46 -1.0(8) . . . . ?
C44 C45 C46 C41 0.0(8) . . . . ?
C42 C41 C46 C45 0.5(6) . . . . ?
C4 C41 C46 C45 177.4(4) . . . . ?
